data_7048468
loop_
_publ_author_name
'Zhang, Randi'
'Wang, Zheng'
'Ma, Yanping'
'Solan, Gregory A.'
'Sun, Yang'
'Sun, Wen-Hua'

_publ_section_title
;
 Plastomeric-like polyethylenes achievable using thermally robust
 N,N'-nickel catalysts appended with electron withdrawing
 difluorobenzhydryl and nitro groups.
;
_journal_issue 5
_journal_name_full 'Dalton transactions (Cambridge, England : 2003)'
_journal_page_first 1878
_journal_page_last 1891
_journal_paper_doi 10.1039/c8dt04427a
_journal_volume 48
_journal_year 2019
_chemical_formula_moiety 'C53 H37 Br2 F4 N3 Ni O2'
_chemical_formula_sum 'C53 H37 Br2 F4 N3 Ni O2'
_chemical_formula_weight 1042.38
_space_group_crystal_system monoclinic
_space_group_IT_number 14
_space_group_name_Hall '-P 2ybc'
_space_group_name_H-M_alt 'P 1 21/c 1'
_symmetry_space_group_name_Hall '-P 2ybc'
_symmetry_space_group_name_H-M 'P 1 21/c 1'
_atom_sites_solution_hydrogens geom
_atom_sites_solution_primary dual
_audit_creation_date 2018-04-11
_audit_creation_method
;
Olex2 1.2
(compiled 2018.04.03 svn.r3497 for OlexSys, GUI svn.r5486)
;
_audit_update_record
;
2018-11-06 deposited with the CCDC.
2018-12-26 downloaded from the CCDC.
;
_cell_angle_alpha 90
_cell_angle_beta 95.61(3)
_cell_angle_gamma 90
_cell_formula_units_Z 4
_cell_length_a 14.652(3)
_cell_length_b 32.546(7)
_cell_length_c 10.810(2)
_cell_measurement_reflns_used 13966
_cell_measurement_temperature 173.15
_cell_measurement_theta_max 27.4844
_cell_measurement_theta_min 1.2513
_cell_volume 5130.2(18)
_computing_molecular_graphics 'Olex2 (Dolomanov et al., 2009)'
_computing_publication_material 'Olex2 (Dolomanov et al., 2009)'
_computing_structure_refinement 'ShelXL (Sheldrick, 2015)'
_computing_structure_solution 'ShelXT (Sheldrick, 2015)'
_diffrn_ambient_temperature 173.15
_diffrn_measured_fraction_theta_full 0.998
_diffrn_measured_fraction_theta_max 0.997
_diffrn_measurement_device_type 'multiwire proportional'
_diffrn_measurement_method 'phi and omega scans'
_diffrn_radiation_monochromator graphite
_diffrn_radiation_type MoK\a
_diffrn_radiation_wavelength 0.71073
_diffrn_reflns_av_R_equivalents 0.0691
_diffrn_reflns_av_unetI/netI 0.0437
_diffrn_reflns_Laue_measured_fraction_full 0.998
_diffrn_reflns_Laue_measured_fraction_max 0.997
_diffrn_reflns_limit_h_max 19
_diffrn_reflns_limit_h_min -18
_diffrn_reflns_limit_k_max 42
_diffrn_reflns_limit_k_min -42
_diffrn_reflns_limit_l_max 14
_diffrn_reflns_limit_l_min -14
_diffrn_reflns_number 69720
_diffrn_reflns_point_group_measured_fraction_full 0.998
_diffrn_reflns_point_group_measured_fraction_max 0.997
_diffrn_reflns_theta_full 25.242
_diffrn_reflns_theta_max 27.467
_diffrn_reflns_theta_min 1.251
_exptl_absorpt_coefficient_mu 1.991
_exptl_absorpt_correction_T_max 1.00000
_exptl_absorpt_correction_T_min 0.83169
_exptl_absorpt_correction_type none
_exptl_crystal_colour orange
_exptl_crystal_density_diffrn 1.350
_exptl_crystal_description block
_exptl_crystal_F_000 2104
_exptl_crystal_size_max 0.243
_exptl_crystal_size_mid 0.156
_exptl_crystal_size_min 0.102
_refine_diff_density_max 1.206
_refine_diff_density_min -0.512
_refine_diff_density_rms 0.098
_refine_ls_extinction_method none
_refine_ls_goodness_of_fit_ref 1.211
_refine_ls_hydrogen_treatment constr
_refine_ls_matrix_type full
_refine_ls_number_parameters 589
_refine_ls_number_reflns 11709
_refine_ls_number_restraints 0
_refine_ls_restrained_S_all 1.211
_refine_ls_R_factor_all 0.0840
_refine_ls_R_factor_gt 0.0772
_refine_ls_shift/su_max 0.001
_refine_ls_shift/su_mean 0.000
_refine_ls_structure_factor_coef Fsqd
_refine_ls_weighting_details 'w=1/[\s^2^(Fo^2^)+(0.0437P)^2^+17.7267P] where P=(Fo^2^+2Fc^2^)/3'
_refine_ls_weighting_scheme calc
_refine_ls_wR_factor_gt 0.1558
_refine_ls_wR_factor_ref 0.1614
_reflns_Friedel_coverage 0.000
_reflns_number_gt 10929
_reflns_number_total 11709
_reflns_threshold_expression 'I > 2\s(I)'
_cod_data_source_file c8dt04427a2.cif
_cod_data_source_block Ni4
_cod_depositor_comments 'Adding full bibliography for 7048466--7048468.cif.'
_cod_original_cell_volume 5130.0(18)
_cod_database_code 7048468
_shelx_shelxl_version_number 2016/6
_shelx_space_group_comment
;
The symmetry employed for this shelxl refinement is uniquely defined
by the following loop, which should always be used as a source of
symmetry information in preference to the above space-group names.
They are only intended as comments.
;
_olex2_refinement_description
;
1. Fixed Uiso
 At 1.2 times of:
  All C(H) groups
 At 1.5 times of:
  All C(H,H,H) groups
2.a Ternary CH refined with riding coordinates:
 C15(H15), C32(H32)
2.b Aromatic/amide H refined with riding coordinates:
 C30(H30), C47(H47), C44(H44), C21(H21), C26(H26), C17(H17), C40(H40), C8(H8),
 C7(H7), C28(H28), C9(H9), C3(H3), C23(H23), C35(H35), C41(H41), C38(H38),
 C34(H34), C27(H27), C5(H5), C37(H37), C43(H43), C24(H24), C18(H18), C49(H49),
 C4(H4), C20(H20)
2.c Idealised Me refined as rotating group:
 C52(H52a,H52b,H52c), C51(H51a,H51b,H51c), C53(H53a,H53b,H53c)
;
_olex2_submission_special_instructions 'No special instructions were received'

loop_
_space_group_symop_operation_xyz
'x, y, z'
'-x, y+1/2, -z+1/2'
'-x, -y, -z'
'x, -y-1/2, z-1/2'

loop_
_atom_site_label
_atom_site_type_symbol
_atom_site_fract_x
_atom_site_fract_y
_atom_site_fract_z
_atom_site_U_iso_or_equiv
_atom_site_adp_type
_atom_site_occupancy
_atom_site_site_symmetry_order
_atom_site_calc_flag
_atom_site_refinement_flags_posn
_atom_site_disorder_assembly
_atom_site_disorder_group
Br2 Br 0.72211(3) 0.04159(2) 0.98255(4) 0.03072(12) Uani 1 1 d . A 1
Ni1 Ni 0.71769(4) 0.10799(2) 1.06492(5) 0.02293(13) Uani 1 1 d . . .
Br1 Br 0.76405(4) 0.16675(2) 0.96677(5) 0.04254(15) Uani 1 1 d . B 1
N2 N 0.7631(2) 0.11195(10) 1.2501(3) 0.0192(7) Uani 1 1 d . . .
C1 C 0.5999(3) 0.11247(13) 1.2485(4) 0.0220(8) Uani 1 1 d . . .
N1 N 0.5936(2) 0.11155(10) 1.1296(3) 0.0223(7) Uani 1 1 d . . .
F1 F 0.5679(2) 0.22394(10) 1.6068(3) 0.0529(9) Uani 1 1 d . . .
F2 F 1.0809(3) 0.32252(11) 1.1849(4) 0.0601(10) Uani 1 1 d . . .
C12 C 0.6943(3) 0.11218(12) 1.3168(4) 0.0200(8) Uani 1 1 d . . .
C45 C 0.5060(3) 0.10871(13) 1.0552(4) 0.0226(9) Uani 1 1 d . . .
C13 C 0.8554(3) 0.11440(12) 1.3061(4) 0.0192(8) Uani 1 1 d . . .
C15 C 0.8421(3) 0.19307(14) 1.2890(4) 0.0257(9) Uani 1 1 d . . .
H15 H 0.807470 0.186993 1.208917 0.031 Uiso 1 1 calc R . .
N3 N 1.1314(3) 0.12345(13) 1.4530(4) 0.0296(8) Uani 1 1 d . . .
C30 C 0.9965(3) 0.08109(13) 1.3815(4) 0.0223(8) Uani 1 1 d . . .
H30 H 1.031357 0.057636 1.400333 0.027 Uiso 1 1 calc R . .
F3 F 0.6124(2) -0.01267(12) 1.6329(3) 0.0613(10) Uani 1 1 d . . .
C32 C 0.8618(3) 0.03622(13) 1.2958(4) 0.0228(9) Uani 1 1 d . . .
H32 H 0.823488 0.040772 1.217439 0.027 Uiso 1 1 calc R . .
C31 C 0.9061(3) 0.07775(13) 1.3298(4) 0.0197(8) Uani 1 1 d . . .
C2 C 0.5342(3) 0.11326(14) 1.3426(4) 0.0253(9) Uani 1 1 d . . .
C29 C 1.0341(3) 0.11986(13) 1.4048(4) 0.0239(9) Uani 1 1 d . . .
C47 C 0.3800(3) 0.06822(15) 0.9682(4) 0.0307(10) Uani 1 1 d . . .
H47 H 0.348687 0.043345 0.961418 0.037 Uiso 1 1 calc R . .
C44 C 0.9247(3) -0.03640(14) 1.3175(4) 0.0265(9) Uani 1 1 d . . .
H44 H 0.883596 -0.041739 1.375842 0.032 Uiso 1 1 calc R . .
C10 C 0.6840(3) 0.11171(13) 1.4497(4) 0.0228(9) Uani 1 1 d . . .
C21 C 0.9095(4) 0.26435(14) 1.3315(5) 0.0330(11) Uani 1 1 d . . .
H21 H 0.872270 0.267191 1.395849 0.040 Uiso 1 1 calc R . .
C26 C 0.7237(4) 0.21178(15) 1.5836(5) 0.0368(11) Uani 1 1 d . . .
H26 H 0.737834 0.212888 1.669332 0.044 Uiso 1 1 calc R . .
C14 C 0.8951(3) 0.15363(13) 1.3261(4) 0.0226(8) Uani 1 1 d . . .
O1 O 1.1685(3) 0.15688(12) 1.4459(4) 0.0513(11) Uani 1 1 d . . .
C17 C 0.9630(3) 0.22460(15) 1.1675(5) 0.0320(10) Uani 1 1 d . . .
H17 H 0.960551 0.200699 1.120182 0.038 Uiso 1 1 calc R . .
C40 C 0.9931(3) 0.01007(15) 1.1812(4) 0.0320(10) Uani 1 1 d . . .
H40 H 0.997336 0.036133 1.147007 0.038 Uiso 1 1 calc R . .
C11 C 0.5878(3) 0.11223(13) 1.4588(4) 0.0247(9) Uani 1 1 d . . .
C22 C 0.7709(3) 0.20328(13) 1.3766(4) 0.0264(9) Uani 1 1 d . . .
C8 C 0.7056(4) 0.10861(16) 1.6724(5) 0.0355(11) Uani 1 1 d . . .
H8 H 0.745207 0.106703 1.744834 0.043 Uiso 1 1 calc R . .
C25 C 0.6352(4) 0.21773(15) 1.5313(5) 0.0365(12) Uani 1 1 d . . .
C7 C 0.6127(4) 0.10976(17) 1.6814(5) 0.0387(12) Uani 1 1 d . . .
H7 H 0.590702 0.109344 1.759265 0.046 Uiso 1 1 calc R . .
C48 C 0.3452(3) 0.10133(16) 0.8973(5) 0.0349(11) Uani 1 1 d . . .
C39 C 0.9293(3) 0.00285(13) 1.2683(4) 0.0231(9) Uani 1 1 d . . .
C28 C 0.9861(3) 0.15569(13) 1.3786(4) 0.0252(9) Uani 1 1 d . . .
H28 H 1.013884 0.181022 1.395556 0.030 Uiso 1 1 calc R . .
C33 C 0.7957(3) 0.02277(12) 1.3893(4) 0.0230(9) Uani 1 1 d . . .
C6 C 0.5498(3) 0.11160(15) 1.5724(4) 0.0304(10) Uani 1 1 d . . .
C9 C 0.7433(3) 0.11021(14) 1.5564(4) 0.0272(9) Uani 1 1 d . . .
H9 H 0.806480 0.110246 1.552630 0.033 Uiso 1 1 calc R . .
C46 C 0.4602(3) 0.07081(14) 1.0495(4) 0.0260(9) Uani 1 1 d . . .
C42 C 1.0407(3) -0.05970(15) 1.1965(5) 0.0337(11) Uani 1 1 d . . .
C3 C 0.4400(3) 0.11468(17) 1.3385(5) 0.0368(12) Uani 1 1 d . . .
H3 H 0.403384 0.115348 1.263239 0.044 Uiso 1 1 calc R . .
C23 C 0.6813(3) 0.21070(14) 1.3283(5) 0.0312(10) Uani 1 1 d . . .
H23 H 0.667084 0.210658 1.242558 0.037 Uiso 1 1 calc R . .
C16 C 0.9069(3) 0.22829(13) 1.2634(4) 0.0246(9) Uani 1 1 d . . .
C35 C 0.6440(4) -0.00025(17) 1.4281(5) 0.0389(12) Uani 1 1 d . . .
H35 H 0.584124 -0.007310 1.399471 0.047 Uiso 1 1 calc R . .
C41 C 1.0495(3) -0.02114(15) 1.1459(5) 0.0342(11) Uani 1 1 d . . .
H41 H 1.092241 -0.016196 1.089467 0.041 Uiso 1 1 calc R . .
C38 C 0.8230(3) 0.02023(14) 1.5155(4) 0.0282(10) Uani 1 1 d . . .
H38 H 0.883035 0.026760 1.544996 0.034 Uiso 1 1 calc R . .
C34 C 0.7063(3) 0.01214(14) 1.3466(5) 0.0277(9) Uani 1 1 d . . .
H34 H 0.687808 0.013340 1.261917 0.033 Uiso 1 1 calc R . .
C36 C 0.6740(4) -0.00169(16) 1.5521(5) 0.0387(12) Uani 1 1 d . . .
C27 C 0.7908(3) 0.20414(14) 1.5055(5) 0.0299(10) Uani 1 1 d . . .
H27 H 0.850698 0.199456 1.539488 0.036 Uiso 1 1 calc R . .
C50 C 0.4720(3) 0.14334(15) 0.9890(5) 0.0332(11) Uani 1 1 d . . .
C5 C 0.4527(4) 0.11335(18) 1.5655(5) 0.0410(13) Uani 1 1 d . . .
H5 H 0.423899 0.113322 1.638387 0.049 Uiso 1 1 calc R . .
C37 C 0.7619(4) 0.00810(15) 1.5978(5) 0.0362(11) Uani 1 1 d . . .
H37 H 0.780013 0.006595 1.682599 0.043 Uiso 1 1 calc R . .
C43 C 0.9806(3) -0.06794(14) 1.2813(5) 0.0287(10) Uani 1 1 d . . .
H43 H 0.976862 -0.094164 1.314575 0.034 Uiso 1 1 calc R . .
C24 C 0.6122(3) 0.21819(15) 1.4044(5) 0.0372(12) Uani 1 1 d . . .
H24 H 0.552395 0.223357 1.371013 0.045 Uiso 1 1 calc R . .
C18 C 1.0230(4) 0.25587(15) 1.1408(5) 0.0360(11) Uani 1 1 d . . .
H18 H 1.061574 0.253025 1.077914 0.043 Uiso 1 1 calc R . .
C49 C 0.3920(4) 0.13871(17) 0.9112(5) 0.0399(12) Uani 1 1 d . . .
H49 H 0.368320 0.161356 0.866404 0.048 Uiso 1 1 calc R . .
C4 C 0.4009(4) 0.11509(19) 1.4537(6) 0.0454(14) Uani 1 1 d . . .
H4 H 0.337451 0.116594 1.452851 0.054 Uiso 1 1 calc R . .
C19 C 1.0229(4) 0.29139(16) 1.2116(5) 0.0396(12) Uani 1 1 d . . .
C20 C 0.9678(4) 0.29669(15) 1.3044(5) 0.0378(12) Uani 1 1 d . . .
H20 H 0.968744 0.321154 1.348998 0.045 Uiso 1 1 calc R . .
C52 C 0.4943(3) 0.03414(14) 1.1244(5) 0.0304(10) Uani 1 1 d . . .
H52A H 0.555277 0.027487 1.105586 0.046 Uiso 1 1 calc GR . .
H52B H 0.454510 0.011169 1.104108 0.046 Uiso 1 1 calc GR . .
H52C H 0.494966 0.040284 1.211301 0.046 Uiso 1 1 calc GR . .
C51 C 0.5180(4) 0.18442(17) 1.0039(6) 0.0525(16) Uani 1 1 d . . .
H51A H 0.516209 0.193846 1.087777 0.079 Uiso 1 1 calc GR . .
H51B H 0.486567 0.203738 0.947664 0.079 Uiso 1 1 calc GR . .
H51C H 0.580603 0.182002 0.985785 0.079 Uiso 1 1 calc GR . .
C53 C 0.2589(4) 0.0974(2) 0.8093(7) 0.0574(17) Uani 1 1 d . . .
H53A H 0.272748 0.083515 0.735040 0.086 Uiso 1 1 calc GR . .
H53B H 0.235148 0.124284 0.788309 0.086 Uiso 1 1 calc GR . .
H53C H 0.213961 0.081963 0.848585 0.086 Uiso 1 1 calc GR . .
F4 F 1.0946(2) -0.09085(10) 1.1600(3) 0.0468(8) Uani 1 1 d . . .
O2 O 1.1712(2) 0.09284(12) 1.4958(4) 0.0460(10) Uani 1 1 d . C 2

loop_
_atom_site_aniso_label
_atom_site_aniso_U_11
_atom_site_aniso_U_22
_atom_site_aniso_U_33
_atom_site_aniso_U_23
_atom_site_aniso_U_13
_atom_site_aniso_U_12
Br2 0.0351(3) 0.0275(2) 0.0306(3) -0.00457(18) 0.00855(19) -0.00283(19)
Ni1 0.0239(3) 0.0255(3) 0.0195(3) -0.0012(2) 0.0028(2) -0.0031(2)
Br1 0.0664(4) 0.0333(3) 0.0287(3) -0.0004(2) 0.0085(2) -0.0169(2)
N2 0.0189(17) 0.0174(16) 0.0218(18) -0.0019(13) 0.0035(13) -0.0002(13)
C1 0.020(2) 0.021(2) 0.024(2) -0.0007(16) 0.0014(16) -0.0013(16)
N1 0.0259(19) 0.0198(17) 0.0204(18) -0.0021(14) -0.0027(14) -0.0026(14)
F1 0.0474(19) 0.0491(19) 0.067(2) -0.0070(17) 0.0307(17) 0.0027(15)
F2 0.065(2) 0.049(2) 0.068(2) 0.0020(18) 0.0170(19) -0.0298(18)
C12 0.023(2) 0.0160(18) 0.021(2) -0.0011(15) 0.0014(16) -0.0011(15)
C45 0.020(2) 0.026(2) 0.021(2) -0.0038(16) -0.0014(16) -0.0014(16)
C13 0.022(2) 0.0192(19) 0.0164(19) -0.0037(15) 0.0023(15) -0.0016(15)
C15 0.024(2) 0.027(2) 0.026(2) -0.0021(17) 0.0022(17) -0.0013(17)
N3 0.025(2) 0.036(2) 0.028(2) -0.0017(17) 0.0022(16) -0.0030(17)
C30 0.020(2) 0.022(2) 0.025(2) 0.0013(16) 0.0025(16) 0.0013(16)
F3 0.057(2) 0.073(2) 0.059(2) 0.0082(19) 0.0341(18) -0.0178(19)
C32 0.025(2) 0.023(2) 0.020(2) -0.0005(16) -0.0002(17) 0.0018(17)
C31 0.0173(19) 0.025(2) 0.0166(19) 0.0015(15) 0.0020(15) -0.0012(16)
C2 0.020(2) 0.029(2) 0.027(2) -0.0036(18) 0.0033(17) 0.0020(17)
C29 0.019(2) 0.028(2) 0.024(2) 0.0006(17) 0.0031(17) -0.0013(17)
C47 0.024(2) 0.033(2) 0.034(3) -0.008(2) -0.0002(19) -0.0070(19)
C44 0.025(2) 0.028(2) 0.027(2) 0.0032(18) 0.0013(18) -0.0007(17)
C10 0.027(2) 0.021(2) 0.020(2) -0.0057(16) 0.0024(17) 0.0007(17)
C21 0.042(3) 0.025(2) 0.033(3) -0.0072(19) 0.011(2) -0.005(2)
C26 0.039(3) 0.032(3) 0.040(3) -0.010(2) 0.009(2) -0.002(2)
C14 0.022(2) 0.022(2) 0.024(2) -0.0029(16) 0.0016(17) -0.0007(16)
O1 0.0279(19) 0.038(2) 0.085(3) -0.007(2) -0.008(2) -0.0067(16)
C17 0.032(3) 0.031(2) 0.034(3) 0.001(2) 0.003(2) -0.0008(19)
C40 0.035(3) 0.033(2) 0.029(2) 0.004(2) 0.012(2) 0.003(2)
C11 0.027(2) 0.022(2) 0.026(2) -0.0039(17) 0.0064(18) -0.0009(17)
C22 0.030(2) 0.0154(19) 0.034(2) -0.0033(17) 0.0019(19) -0.0022(17)
C8 0.042(3) 0.042(3) 0.023(2) -0.003(2) 0.003(2) 0.004(2)
C25 0.037(3) 0.027(2) 0.049(3) -0.005(2) 0.021(2) 0.002(2)
C7 0.044(3) 0.047(3) 0.027(3) -0.003(2) 0.014(2) 0.002(2)
C48 0.027(2) 0.042(3) 0.033(3) -0.008(2) -0.009(2) 0.005(2)
C39 0.019(2) 0.027(2) 0.023(2) -0.0038(17) 0.0006(16) -0.0020(16)
C28 0.027(2) 0.023(2) 0.026(2) -0.0045(17) 0.0027(18) -0.0061(17)
C33 0.025(2) 0.0167(19) 0.028(2) 0.0026(16) 0.0071(17) 0.0010(16)
C6 0.033(3) 0.033(2) 0.027(2) -0.0031(19) 0.0121(19) 0.000(2)
C9 0.030(2) 0.028(2) 0.023(2) -0.0025(17) 0.0022(18) 0.0017(18)
C46 0.027(2) 0.027(2) 0.025(2) -0.0056(17) 0.0052(18) -0.0050(18)
C42 0.032(3) 0.031(2) 0.038(3) -0.009(2) 0.004(2) 0.009(2)
C3 0.021(2) 0.052(3) 0.037(3) -0.008(2) 0.003(2) 0.001(2)
C23 0.030(2) 0.023(2) 0.040(3) -0.0016(19) 0.004(2) 0.0001(18)
C16 0.025(2) 0.022(2) 0.026(2) 0.0015(17) 0.0001(17) 0.0005(17)
C35 0.028(3) 0.043(3) 0.046(3) 0.005(2) 0.007(2) -0.006(2)
C41 0.034(3) 0.034(3) 0.036(3) -0.004(2) 0.012(2) 0.006(2)
C38 0.031(2) 0.027(2) 0.027(2) -0.0009(18) 0.0030(19) -0.0044(18)
C34 0.026(2) 0.027(2) 0.031(2) 0.0028(18) 0.0037(18) -0.0007(18)
C36 0.038(3) 0.036(3) 0.045(3) 0.006(2) 0.022(2) -0.001(2)
C27 0.030(2) 0.026(2) 0.033(3) -0.0036(19) 0.003(2) -0.0008(19)
C50 0.029(3) 0.030(2) 0.040(3) 0.000(2) -0.002(2) -0.0025(19)
C5 0.032(3) 0.063(4) 0.031(3) -0.010(2) 0.016(2) -0.007(2)
C37 0.046(3) 0.033(3) 0.032(3) 0.000(2) 0.014(2) -0.003(2)
C43 0.025(2) 0.022(2) 0.038(3) 0.0002(19) -0.0012(19) 0.0024(17)
C24 0.022(2) 0.030(2) 0.060(4) -0.006(2) 0.006(2) 0.0021(19)
C18 0.034(3) 0.035(3) 0.040(3) 0.004(2) 0.011(2) -0.005(2)
C49 0.036(3) 0.038(3) 0.042(3) 0.001(2) -0.009(2) 0.001(2)
C4 0.025(3) 0.065(4) 0.048(3) -0.009(3) 0.011(2) -0.002(2)
C19 0.038(3) 0.030(3) 0.051(3) 0.006(2) 0.002(2) -0.011(2)
C20 0.050(3) 0.023(2) 0.040(3) -0.003(2) 0.007(2) -0.007(2)
C52 0.032(3) 0.026(2) 0.033(3) -0.0012(19) 0.003(2) -0.0076(19)
C51 0.047(3) 0.033(3) 0.072(4) 0.010(3) -0.021(3) -0.007(2)
C53 0.043(3) 0.061(4) 0.063(4) -0.007(3) -0.020(3) -0.001(3)
F4 0.0411(18) 0.0401(17) 0.060(2) -0.0124(15) 0.0110(15) 0.0133(14)
O2 0.0270(18) 0.048(2) 0.060(3) 0.0250(19) -0.0074(17) -0.0050(16)

loop_
_atom_type_symbol
_atom_type_description
_atom_type_scat_dispersion_real
_atom_type_scat_dispersion_imag
_atom_type_scat_source
C C 0.0033 0.0016 'International Tables Vol C Tables 4.2.6.8 and 6.1.1.4'
H H 0.0000 0.0000 'International Tables Vol C Tables 4.2.6.8 and 6.1.1.4'
Br Br -0.2901 2.4595 'International Tables Vol C Tables 4.2.6.8 and 6.1.1.4'
F F 0.0171 0.0103 'International Tables Vol C Tables 4.2.6.8 and 6.1.1.4'
N N 0.0061 0.0033 'International Tables Vol C Tables 4.2.6.8 and 6.1.1.4'
Ni Ni 0.3393 1.1124 'International Tables Vol C Tables 4.2.6.8 and 6.1.1.4'
O O 0.0106 0.0060 'International Tables Vol C Tables 4.2.6.8 and 6.1.1.4'

loop_
_geom_angle_atom_site_label_1
_geom_angle_atom_site_label_2
_geom_angle_atom_site_label_3
_geom_angle
Br1 Ni1 Br2 124.52(3)
N2 Ni1 Br2 114.25(10)
N2 Ni1 Br1 108.24(10)
N1 Ni1 Br2 104.15(10)
N1 Ni1 Br1 115.21(10)
N1 Ni1 N2 82.85(14)
C12 N2 Ni1 110.4(3)
C12 N2 C13 121.3(4)
C13 N2 Ni1 128.4(3)
N1 C1 C12 117.8(4)
N1 C1 C2 135.1(4)
C2 C1 C12 107.1(4)
C1 N1 Ni1 111.7(3)
C1 N1 C45 122.2(4)
C45 N1 Ni1 125.7(3)
N2 C12 C1 117.1(4)
N2 C12 C10 135.2(4)
C10 C12 C1 107.7(4)
C46 C45 N1 118.3(4)
C50 C45 N1 119.0(4)
C50 C45 C46 122.7(4)
C31 C13 N2 119.2(3)
C14 C13 N2 118.3(4)
C14 C13 C31 122.2(4)
C22 C15 C14 112.5(4)
C22 C15 C16 115.2(4)
C16 C15 C14 111.6(4)
O1 N3 C29 118.0(4)
O1 N3 O2 123.4(4)
O2 N3 C29 118.6(4)
C29 C30 C31 119.3(4)
C31 C32 C33 112.0(3)
C39 C32 C31 114.2(4)
C39 C32 C33 113.0(3)
C13 C31 C32 119.9(4)
C30 C31 C13 118.0(4)
C30 C31 C32 122.1(4)
C11 C2 C1 105.6(4)
C3 C2 C1 134.6(4)
C3 C2 C11 119.8(4)
C30 C29 N3 119.3(4)
C28 C29 N3 117.6(4)
C28 C29 C30 123.1(4)
C48 C47 C46 122.7(4)
C39 C44 C43 121.2(4)
C11 C10 C12 105.5(4)
C9 C10 C12 135.0(4)
C9 C10 C11 119.5(4)
C16 C21 C20 120.7(5)
C25 C26 C27 118.2(5)
C13 C14 C15 121.8(4)
C28 C14 C13 117.9(4)
C28 C14 C15 120.3(4)
C16 C17 C18 121.5(5)
C41 C40 C39 120.9(5)
C2 C11 C10 114.0(4)
C6 C11 C2 123.0(4)
C6 C11 C10 122.9(4)
C23 C22 C15 119.3(4)
C23 C22 C27 118.1(4)
C27 C22 C15 122.7(4)
C7 C8 C9 122.4(5)
F1 C25 C26 119.0(5)
F1 C25 C24 118.4(5)
C26 C25 C24 122.6(5)
C8 C7 C6 120.5(5)
C47 C48 C49 117.8(4)
C47 C48 C53 121.4(5)
C49 C48 C53 120.8(5)
C44 C39 C32 121.8(4)
C44 C39 C40 118.0(4)
C40 C39 C32 119.9(4)
C29 C28 C14 119.4(4)
C38 C33 C32 121.8(4)
C38 C33 C34 118.9(4)
C34 C33 C32 119.3(4)
C11 C6 C7 116.5(4)
C11 C6 C5 115.9(5)
C5 C6 C7 127.6(4)
C10 C9 C8 118.2(4)
C45 C46 C52 122.9(4)
C47 C46 C45 116.7(4)
C47 C46 C52 120.4(4)
C43 C42 C41 122.6(4)
C43 C42 F4 118.7(4)
F4 C42 C41 118.7(5)
C2 C3 C4 117.4(5)
C22 C23 C24 121.8(5)
C21 C16 C15 121.6(4)
C21 C16 C17 118.8(4)
C17 C16 C15 119.5(4)
C36 C35 C34 117.6(5)
C42 C41 C40 118.4(5)
C37 C38 C33 120.6(5)
C35 C34 C33 121.3(5)
F3 C36 C35 117.8(5)
F3 C36 C37 119.2(5)
C35 C36 C37 123.0(5)
C26 C27 C22 121.5(5)
C45 C50 C51 121.9(4)
C49 C50 C45 117.5(4)
C49 C50 C51 120.6(5)
C4 C5 C6 121.1(5)
C36 C37 C38 118.7(5)
C42 C43 C44 118.8(4)
C25 C24 C23 117.8(5)
C19 C18 C17 117.4(5)
C50 C49 C48 122.6(5)
C5 C4 C3 122.6(5)
F2 C19 C18 117.8(5)
C20 C19 F2 119.1(5)
C20 C19 C18 123.1(5)
C19 C20 C21 118.4(5)

loop_
_geom_bond_atom_site_label_1
_geom_bond_atom_site_label_2
_geom_bond_distance
Br2 Ni1 2.3406(8)
Ni1 Br1 2.3205(8)
Ni1 N2 2.051(4)
Ni1 N1 2.014(4)
N2 C12 1.296(5)
N2 C13 1.428(5)
C1 N1 1.279(6)
C1 C12 1.503(6)
C1 C2 1.469(6)
N1 C45 1.449(5)
F1 C25 1.356(6)
F2 C19 1.370(6)
C12 C10 1.459(6)
C45 C46 1.403(6)
C45 C50 1.401(6)
C13 C31 1.415(6)
C13 C14 1.411(6)
C15 C14 1.533(6)
C15 C22 1.513(6)
C15 C16 1.530(6)
N3 C29 1.474(6)
N3 O1 1.222(5)
N3 O2 1.222(5)
C30 C31 1.391(6)
C30 C29 1.390(6)
F3 C36 1.363(6)
C32 C31 1.529(6)
C32 C39 1.518(6)
C32 C33 1.530(6)
C2 C11 1.415(6)
C2 C3 1.377(6)
C29 C28 1.377(6)
C47 C48 1.390(7)
C47 C46 1.399(6)
C44 C39 1.388(6)
C44 C43 1.393(6)
C10 C11 1.422(6)
C10 C9 1.376(6)
C21 C16 1.384(6)
C21 C20 1.405(7)
C26 C25 1.376(8)
C26 C27 1.381(7)
C14 C28 1.398(6)
C17 C16 1.390(7)
C17 C18 1.393(7)
C40 C39 1.409(6)
C40 C41 1.387(6)
C11 C6 1.398(6)
C22 C23 1.386(7)
C22 C27 1.395(7)
C8 C7 1.376(7)
C8 C9 1.419(7)
C25 C24 1.380(8)
C7 C6 1.425(7)
C48 C49 1.397(7)
C48 C53 1.512(7)
C33 C38 1.387(6)
C33 C34 1.390(6)
C6 C5 1.418(7)
C46 C52 1.500(6)
C42 C41 1.380(7)
C42 C43 1.358(7)
C42 F4 1.367(5)
C3 C4 1.420(7)
C23 C24 1.386(7)
C35 C34 1.388(7)
C35 C36 1.371(8)
C38 C37 1.380(7)
C36 C37 1.372(8)
C50 C49 1.383(7)
C50 C51 1.499(7)
C5 C4 1.364(8)
C18 C19 1.386(7)
C19 C20 1.359(8)
